data_7218358
loop_
_publ_author_name
'Zhou, Wanli'
'Zhang, Zheyu'
'Peng, Jun'
'Wang, Xiang'
'Shi, Zhenyu'
'Li, Guangzhe'

_publ_section_title
;
 A series of hybrids with a framework constructed from
 {--SiW11--Ln--SiW11--}nchains and {Cu/bimpy} ribbons
;
_journal_issue 47
_journal_name_full CrystEngComm
_journal_page_first 10893
_journal_paper_doi 10.1039/C4CE01409J
_journal_volume 16
_journal_year 2014
_chemical_formula_moiety 'C44 H36 Ce2 Cu5 N20 O88 Si2 W22'
_chemical_formula_sum 'C44 H68 Ce2 Cu5 N20 O94 Si2 W22'
_chemical_formula_weight 7080.00
_chemical_name_systematic
; 
 ? 
;
_space_group_IT_number 2
_symmetry_cell_setting triclinic
_symmetry_space_group_name_Hall '-P 1'
_symmetry_space_group_name_H-M 'P -1'
_atom_sites_solution_hydrogens geom
_atom_sites_solution_primary direct
_atom_sites_solution_secondary difmap
_audit_creation_method SHELXL-97
_cell_angle_alpha 83.586(5)
_cell_angle_beta 81.753(5)
_cell_angle_gamma 71.169(5)
_cell_formula_units_Z 1
_cell_length_a 11.322(5)
_cell_length_b 12.139(5)
_cell_length_c 23.311(5)
_cell_measurement_reflns_used 18673
_cell_measurement_temperature 293(2)
_cell_measurement_theta_max 25.00
_cell_measurement_theta_min 3.09
_cell_volume 2993.6(19)
_computing_cell_refinement CrysAlis
_computing_data_collection 'CrysAlis (Oxford Diffraction,2006)'
_computing_data_reduction CrysAlis
_computing_molecular_graphics 'Bruker SHELXTL'
_computing_publication_material 'Bruker SHELXTL'
_computing_structure_refinement 'SHELXL-97 (Sheldrick, 1997)'
_computing_structure_solution 'SHELXS-97 (Sheldrick, 1990)'
_diffrn_ambient_temperature 293(2)
_diffrn_measured_fraction_theta_full 0.995
_diffrn_measured_fraction_theta_max 0.995
_diffrn_measurement_device_type 'Xcalibur, Ruby, Gemini ultra'
_diffrn_measurement_method '\w scan'
_diffrn_radiation_monochromator graphite
_diffrn_radiation_source 'fine-focus sealed tube'
_diffrn_radiation_type MoK\a
_diffrn_radiation_wavelength 0.71069
_diffrn_reflns_av_R_equivalents 0.0399
_diffrn_reflns_av_sigmaI/netI 0.0711
_diffrn_reflns_limit_h_max 10
_diffrn_reflns_limit_h_min -13
_diffrn_reflns_limit_k_max 13
_diffrn_reflns_limit_k_min -14
_diffrn_reflns_limit_l_max 26
_diffrn_reflns_limit_l_min -27
_diffrn_reflns_number 18673
_diffrn_reflns_theta_full 25.00
_diffrn_reflns_theta_max 25.00
_diffrn_reflns_theta_min 3.09
_exptl_absorpt_coefficient_mu 22.779
_exptl_absorpt_correction_T_max 0.001
_exptl_absorpt_correction_T_min 0.000
_exptl_absorpt_correction_type multi-scan
_exptl_absorpt_process_details 'SADABS, Sheldrick, 1996'
_exptl_crystal_colour blue
_exptl_crystal_density_diffrn 3.927
_exptl_crystal_density_method 'not measured'
_exptl_crystal_description block
_exptl_crystal_F_000 3141
_exptl_crystal_size_max 0.40
_exptl_crystal_size_mid 0.35
_exptl_crystal_size_min 0.30
_refine_diff_density_max 2.533
_refine_diff_density_min -7.334
_refine_diff_density_rms 0.422
_refine_ls_extinction_method none
_refine_ls_goodness_of_fit_ref 1.033
_refine_ls_hydrogen_treatment constr
_refine_ls_matrix_type full
_refine_ls_number_parameters 880
_refine_ls_number_reflns 10514
_refine_ls_number_restraints 90
_refine_ls_restrained_S_all 1.030
_refine_ls_R_factor_all 0.0705
_refine_ls_R_factor_gt 0.0502
_refine_ls_shift/su_max 0.011
_refine_ls_shift/su_mean 0.000
_refine_ls_structure_factor_coef Fsqd
_refine_ls_weighting_details 'calc w=1/[\s^2^(Fo^2^)+(0.0464P)^2^+116.7797P] where P=(Fo^2^+2Fc^2^)/3'
_refine_ls_weighting_scheme calc
_refine_ls_wR_factor_gt 0.1169
_refine_ls_wR_factor_ref 0.1254
_reflns_number_gt 8246
_reflns_number_total 10514
_reflns_threshold_expression >2sigma(I)
_cod_data_source_file c4ce01409j2.cif
_cod_data_source_block ce
_cod_depositor_comments 'Adding full bibliography for 7218354--7218358.cif.'
_cod_database_code 7218358

loop_
_symmetry_equiv_pos_as_xyz
'x, y, z'
'-x, -y, -z'

loop_
_atom_site_label
_atom_site_type_symbol
_atom_site_fract_x
_atom_site_fract_y
_atom_site_fract_z
_atom_site_U_iso_or_equiv
_atom_site_adp_type
_atom_site_occupancy
_atom_site_symmetry_multiplicity
_atom_site_calc_flag
_atom_site_refinement_flags
_atom_site_disorder_assembly
_atom_site_disorder_group
W1 W 0.91485(7) 0.98821(6) 0.26460(3) 0.01210(17) Uani 1 1 d . . .
W2 W 1.01340(7) 0.84185(6) 0.13138(3) 0.01194(17) Uani 1 1 d . . .
W3 W 1.01865(7) 0.48595(6) 0.24556(3) 0.01204(17) Uani 1 1 d . . .
W4 W 1.23697(7) 0.57908(6) 0.13061(3) 0.01392(18) Uani 1 1 d . . .
W5 W 1.31911(6) 0.81499(6) 0.14462(3) 0.01211(17) Uani 1 1 d . . .
W6 W 1.21480(7) 0.96647(6) 0.28099(4) 0.01372(18) Uani 1 1 d . . .
W7 W 1.03331(7) 0.87031(6) 0.38876(3) 0.01221(17) Uani 1 1 d . . .
W8 W 1.26055(6) 0.57560(6) 0.39177(3) 0.01196(17) Uani 1 1 d . . .
W9 W 1.35263(7) 0.43296(6) 0.26886(4) 0.01563(18) Uani 1 1 d . . .
W10 W 0.93043(6) 0.61678(6) 0.36715(3) 0.00964(17) Uani 1 1 d . . .
W11 W 1.44112(6) 0.66786(6) 0.28220(3) 0.01233(17) Uani 1 1 d . . .
Cu1 Cu 0.89232(19) 1.25578(18) 0.24516(9) 0.0115(5) Uani 1 1 d . . .
Cu2 Cu 1.3081(2) 1.3697(2) 0.52783(10) 0.0147(5) Uani 1 1 d . . .
Cu3 Cu 0.5000 1.0000 0.0000 0.0278(9) Uani 1 2 d S . .
Ce1 Ce 0.74382(17) 0.76358(16) 0.24117(9) 0.0599(5) Uani 1 1 d . . .
Si1 Si 1.1307(4) 0.7133(4) 0.2624(2) 0.0079(10) Uani 1 1 d . . .
O1 O 0.8070(11) 1.1300(10) 0.2574(6) 0.017(3) Uani 1 1 d . . .
O2 O 0.9424(12) 0.9253(11) 0.0742(6) 0.021(3) Uani 1 1 d . . .
O3 O 1.0132(11) 0.3487(10) 0.2329(6) 0.014(3) Uani 1 1 d . . .
O4 O 1.2848(12) 0.4830(12) 0.0781(6) 0.024(3) Uani 1 1 d . . .
O5 O 1.4302(12) 0.8686(11) 0.1034(6) 0.020(3) Uani 1 1 d U . .
O6 O 1.2926(12) 1.0654(12) 0.2830(6) 0.024(3) Uani 1 1 d . . .
O7 O 0.9850(13) 0.9134(12) 0.4565(6) 0.023(3) Uani 1 1 d . . .
O8 O 1.2962(11) 0.5236(12) 0.4616(6) 0.020(3) Uani 1 1 d . . .
O9 O 1.4477(12) 0.2940(12) 0.2584(7) 0.031(4) Uani 1 1 d . . .
O10 O 0.8647(11) 0.5680(11) 0.4336(5) 0.016(3) Uani 1 1 d . . .
O11 O 1.5955(11) 0.6715(10) 0.2803(5) 0.014(3) Uani 1 1 d U . .
O12 O 1.2554(11) 0.6319(10) 0.2914(5) 0.012(3) Uani 1 1 d . . .
O13 O 1.3466(11) 0.6703(11) 0.1081(6) 0.017(3) Uani 1 1 d . . .
O14 O 1.1075(11) 0.7014(10) 0.0940(6) 0.016(3) Uani 1 1 d . . .
O15 O 1.1801(11) 0.8821(10) 0.1086(6) 0.015(3) Uani 1 1 d U . .
O16 O 1.3368(11) 0.4975(10) 0.1897(5) 0.015(3) Uani 1 1 d U . .
O17 O 1.2610(11) 0.9236(11) 0.2028(6) 0.018(3) Uani 1 1 d . . .
O18 O 0.9829(11) 0.9565(10) 0.1868(6) 0.015(3) Uani 1 1 d . . .
O19 O 0.8963(11) 0.7854(11) 0.1698(6) 0.022(3) Uani 1 1 d . . .
O20 O 1.1941(12) 0.4247(12) 0.2705(6) 0.020(3) Uani 1 1 d . . .
O21 O 0.8652(12) 0.5741(11) 0.2317(6) 0.021(3) Uani 1 1 d . . .
O22 O 0.8197(11) 0.8981(11) 0.2688(6) 0.018(3) Uani 1 1 d . . .
O23 O 0.7918(11) 0.6872(10) 0.3330(6) 0.015(3) Uani 1 1 d . . .
O24 O 0.9698(11) 0.4786(10) 0.3284(6) 0.015(3) Uani 1 1 d . . .
O25 O 1.1095(11) 0.5551(11) 0.3885(6) 0.018(3) Uani 1 1 d . . .
O26 O 1.3449(11) 0.4346(10) 0.3513(6) 0.020(3) Uani 1 1 d . . .
O27 O 1.1764(10) 0.7358(10) 0.4022(6) 0.014(3) Uani 1 1 d . . .
O28 O 0.9127(11) 0.9858(11) 0.3474(6) 0.016(3) Uani 1 1 d . . .
O29 O 1.0605(11) 1.0599(10) 0.2636(6) 0.015(3) Uani 1 1 d . . .
O30 O 1.4833(11) 0.5088(11) 0.2642(6) 0.017(3) Uani 1 1 d . . .
O31 O 1.1498(11) 0.9545(11) 0.3614(6) 0.017(3) Uani 1 1 d . . .
O32 O 1.3462(11) 0.8206(10) 0.2988(6) 0.014(3) Uani 1 1 d . . .
O33 O 0.9472(10) 0.7598(11) 0.3858(6) 0.015(3) Uani 1 1 d . . .
O34 O 1.4174(11) 0.7142(11) 0.2043(5) 0.016(3) Uani 1 1 d . . .
O35 O 1.1047(11) 0.5277(11) 0.1765(6) 0.017(3) Uani 1 1 d . . .
O36 O 1.4148(11) 0.6175(11) 0.3621(6) 0.016(3) Uani 1 1 d . . .
O37 O 1.1631(11) 0.7306(10) 0.1931(5) 0.011(3) Uani 1 1 d . . .
O38 O 1.0850(10) 0.8408(10) 0.2887(5) 0.009(3) Uani 1 1 d . . .
O39 O 1.0213(11) 0.6503(10) 0.2796(5) 0.012(3) Uani 1 1 d . . .
O1W O 0.6811(16) 0.6905(17) 0.1615(7) 0.049(5) Uani 1 1 d . . .
O2W O 0.616(2) 0.9101(19) 0.1832(10) 0.082(8) Uani 1 1 d . . .
O3W O 0.5768(14) 0.8948(14) 0.3048(9) 0.051(5) Uani 1 1 d . . .
O4W O 0.7289(13) 1.4120(12) 0.2419(8) 0.036(4) Uani 1 1 d . . .
O5W O 1.3609(12) 1.4297(12) 0.5939(6) 0.024(3) Uani 1 1 d U . .
O6W O 0.592(3) 0.541(3) 0.0470(15) 0.042(9) Uani 0.50 1 d P . .
O7W O 0.802(4) 0.507(4) 0.106(2) 0.074(13) Uani 0.50 1 d PU . .
O8W O 0.574(3) 0.118(4) 0.337(2) 0.077(15) Uani 0.50 1 d P . .
O10W O 0.659(4) 0.924(4) 0.404(2) 0.078(13) Uani 0.50 1 d PU . .
C1 C 0.7954(17) 1.2338(16) 0.1405(9) 0.018(4) Uani 1 1 d . . .
H1 H 0.7203 1.2468 0.1648 0.022 Uiso 1 1 calc R . .
C2 C 0.7996(16) 1.2086(16) 0.0835(8) 0.015(4) Uani 1 1 d U . .
C3 C 0.9095(16) 1.1899(16) 0.0468(8) 0.015(4) Uani 1 1 d U . .
H3 H 0.9147 1.1705 0.0088 0.018 Uiso 1 1 calc R . .
C4 C 1.0113(17) 1.2011(16) 0.0685(9) 0.018(4) Uani 1 1 d U . .
C5 C 1.0035(16) 1.2243(16) 0.1254(8) 0.016(4) Uani 1 1 d . . .
H5 H 1.0743 1.2294 0.1395 0.019 Uiso 1 1 calc R . .
C6 C 0.6825(18) 1.100(2) 0.0437(10) 0.031(5) Uani 1 1 d . . .
H6 H 0.7504 1.0339 0.0364 0.038 Uiso 1 1 calc R . .
C7 C 0.497(2) 1.226(2) 0.0506(14) 0.051(8) Uani 1 1 d . . .
H7 H 0.4110 1.2615 0.0488 0.062 Uiso 1 1 calc R . .
C8 C 0.573(2) 1.276(2) 0.0690(14) 0.049(8) Uani 1 1 d . . .
H8 H 0.5497 1.3507 0.0820 0.058 Uiso 1 1 calc R . .
C9 C 1.1529(18) 1.237(2) -0.0202(9) 0.028(5) Uani 1 1 d . . .
H9 H 1.0955 1.2918 -0.0422 0.033 Uiso 1 1 calc R . .
C10 C 1.2775(18) 1.192(2) -0.0345(10) 0.029(5) Uani 1 1 d . . .
H10 H 1.3216 1.2135 -0.0683 0.034 Uiso 1 1 calc R . .
C11 C 1.2382(17) 1.1079(18) 0.0489(10) 0.025(5) Uani 1 1 d . . .
H11 H 1.2470 1.0608 0.0833 0.030 Uiso 1 1 calc R . .
C12 C 0.7899(18) 1.2565(17) 0.3670(8) 0.018(4) Uani 1 1 d . . .
H12 H 0.7167 1.2606 0.3520 0.022 Uiso 1 1 calc R . .
C13 C 0.7885(16) 1.2563(17) 0.4250(8) 0.015(4) Uani 1 1 d . . .
C14 C 0.8928(18) 1.2539(16) 0.4484(8) 0.019(4) Uani 1 1 d . . .
H14 H 0.8917 1.2581 0.4881 0.022 Uiso 1 1 calc R . .
C15 C 1.0000(15) 1.2451(14) 0.4104(8) 0.008(3) Uani 1 1 d U . .
C16 C 1.0002(17) 1.2443(15) 0.3522(8) 0.014(4) Uani 1 1 d U . .
H16 H 1.0735 1.2392 0.3274 0.017 Uiso 1 1 calc R . .
C17 C 1.1276(18) 1.3096(16) 0.4681(8) 0.019(4) Uani 1 1 d . . .
H17 H 1.0612 1.3685 0.4852 0.022 Uiso 1 1 calc R . .
C18 C 1.2319(19) 1.168(2) 0.4148(11) 0.039(6) Uani 1 1 d . . .
H18 H 1.2531 1.1107 0.3882 0.047 Uiso 1 1 calc R . .
C19 C 1.311(2) 1.194(2) 0.4451(11) 0.036(6) Uani 1 1 d U . .
H19 H 1.3968 1.1560 0.4434 0.043 Uiso 1 1 calc R . .
C20 C 0.5629(17) 1.3226(17) 0.4621(9) 0.021(5) Uani 1 1 d . . .
H20 H 0.5388 1.3865 0.4356 0.025 Uiso 1 1 calc R . .
C21 C 0.683(2) 1.168(2) 0.5076(10) 0.034(6) Uani 1 1 d . . .
H21 H 0.7514 1.1045 0.5171 0.041 Uiso 1 1 calc R . .
C22 C 0.5587(19) 1.198(2) 0.5359(11) 0.034(6) Uani 1 1 d . . .
H22 H 0.5319 1.1613 0.5701 0.041 Uiso 1 1 calc R . .
N1 N 0.8971(13) 1.2399(12) 0.1612(6) 0.011(3) Uani 1 1 d . . .
N2 N 0.6894(14) 1.1973(15) 0.0649(7) 0.021(4) Uani 1 1 d . . .
N3 N 0.5638(15) 1.1138(15) 0.0345(8) 0.025(4) Uani 1 1 d . . .
N4 N 1.1284(13) 1.1845(14) 0.0343(7) 0.019(4) Uani 1 1 d . . .
N5 N 1.3313(14) 1.1088(14) 0.0076(7) 0.020(4) Uani 1 1 d . . .
N6 N 0.8936(13) 1.2511(12) 0.3307(7) 0.012(3) Uani 1 1 d . . .
N7 N 1.1157(14) 1.2404(13) 0.4305(7) 0.016(3) Uani 1 1 d U . .
N8 N 1.2463(15) 1.2839(14) 0.4784(8) 0.023(4) Uani 1 1 d . . .
N9 N 0.6797(13) 1.2511(15) 0.4634(7) 0.019(4) Uani 1 1 d . . .
N10 N 0.4843(13) 1.2898(15) 0.5045(7) 0.021(4) Uani 1 1 d . . .
O9W O 0.281(4) 0.231(4) 0.167(2) 0.082(16) Uani 0.50 1 d P A 1
O11W O 0.457(4) 1.113(4) 0.184(2) 0.077(13) Uani 0.50 1 d PU B 2

loop_
_atom_site_aniso_label
_atom_site_aniso_U_11
_atom_site_aniso_U_22
_atom_site_aniso_U_33
_atom_site_aniso_U_23
_atom_site_aniso_U_13
_atom_site_aniso_U_12
W1 0.0131(4) 0.0112(3) 0.0118(4) -0.0019(3) 0.0004(3) -0.0038(3)
W2 0.0125(4) 0.0178(4) 0.0065(4) -0.0016(3) -0.0010(3) -0.0058(3)
W3 0.0150(4) 0.0135(4) 0.0109(4) -0.0040(3) -0.0012(3) -0.0080(3)
W4 0.0156(4) 0.0162(4) 0.0103(4) -0.0056(3) 0.0032(3) -0.0059(3)
W5 0.0113(4) 0.0171(4) 0.0085(4) -0.0003(3) 0.0006(3) -0.0061(3)
W6 0.0133(4) 0.0139(4) 0.0167(4) -0.0053(3) -0.0005(3) -0.0072(3)
W7 0.0173(4) 0.0148(4) 0.0066(4) -0.0034(3) -0.0014(3) -0.0069(3)
W8 0.0095(3) 0.0184(4) 0.0094(4) 0.0034(3) -0.0034(3) -0.0067(3)
W9 0.0113(4) 0.0130(4) 0.0225(5) -0.0039(3) -0.0025(3) -0.0025(3)
W10 0.0086(3) 0.0151(4) 0.0065(4) -0.0022(3) 0.0002(3) -0.0054(3)
W11 0.0072(3) 0.0194(4) 0.0118(4) -0.0011(3) -0.0013(3) -0.0059(3)
Cu1 0.0149(11) 0.0166(11) 0.0066(12) -0.0048(9) -0.0020(9) -0.0083(9)
Cu2 0.0120(11) 0.0273(12) 0.0078(12) -0.0039(10) -0.0002(9) -0.0097(10)
Cu3 0.0128(17) 0.037(2) 0.034(2) -0.0216(18) -0.0026(16) -0.0021(16)
Ce1 0.0594(11) 0.0650(11) 0.0592(12) -0.0020(9) -0.0076(9) -0.0249(9)
Si1 0.009(2) 0.010(2) 0.005(2) -0.0029(19) 0.0012(19) -0.0040(19)
O1 0.015(6) 0.010(6) 0.024(8) 0.000(6) -0.002(6) -0.003(5)
O2 0.024(7) 0.024(7) 0.018(8) 0.006(6) -0.011(6) -0.010(6)
O3 0.016(6) 0.018(6) 0.013(7) -0.005(6) 0.002(5) -0.011(5)
O4 0.024(7) 0.031(8) 0.017(8) -0.015(6) 0.011(6) -0.010(6)
O5 0.018(6) 0.022(6) 0.020(6) -0.004(5) 0.008(5) -0.012(5)
O6 0.026(7) 0.030(8) 0.028(9) -0.013(7) -0.001(6) -0.021(7)
O7 0.032(8) 0.026(7) 0.016(8) -0.004(6) -0.007(6) -0.012(6)
O8 0.013(6) 0.031(8) 0.019(8) 0.004(6) -0.008(6) -0.008(6)
O9 0.019(7) 0.026(8) 0.040(10) -0.001(7) 0.000(7) 0.001(6)
O10 0.014(6) 0.032(8) 0.008(7) -0.007(6) 0.003(5) -0.014(6)
O11 0.014(5) 0.018(6) 0.012(6) 0.005(5) 0.000(5) -0.011(5)
O12 0.012(6) 0.014(6) 0.010(7) 0.003(5) -0.002(5) -0.006(5)
O13 0.007(6) 0.027(7) 0.014(7) -0.003(6) 0.003(5) -0.002(5)
O14 0.013(6) 0.019(7) 0.014(7) -0.009(6) 0.003(5) 0.000(5)
O15 0.012(5) 0.014(5) 0.026(7) -0.001(5) -0.010(5) -0.009(5)
O16 0.018(6) 0.017(6) 0.011(6) -0.010(5) 0.004(5) -0.006(5)
O17 0.021(7) 0.017(7) 0.016(8) -0.005(6) 0.004(6) -0.008(6)
O18 0.017(6) 0.009(6) 0.019(8) -0.001(5) -0.008(6) -0.003(5)
O19 0.011(6) 0.030(8) 0.022(8) 0.005(6) 0.004(6) -0.009(6)
O20 0.019(7) 0.035(8) 0.010(7) -0.004(6) 0.001(6) -0.012(6)
O21 0.023(7) 0.020(7) 0.020(8) -0.011(6) 0.001(6) -0.007(6)
O22 0.010(6) 0.018(7) 0.027(8) 0.002(6) -0.001(6) -0.009(5)
O23 0.016(6) 0.015(6) 0.018(8) -0.006(6) -0.011(6) -0.006(5)
O24 0.016(6) 0.013(6) 0.018(8) -0.007(6) -0.002(6) -0.007(5)
O25 0.007(6) 0.018(7) 0.026(8) 0.004(6) 0.000(6) -0.004(5)
O26 0.014(6) 0.010(6) 0.038(9) 0.003(6) -0.007(6) -0.007(5)
O27 0.006(6) 0.016(6) 0.015(7) -0.002(6) 0.001(5) 0.002(5)
O28 0.014(6) 0.019(7) 0.014(7) 0.001(6) 0.001(6) -0.003(5)
O29 0.018(7) 0.016(6) 0.013(7) -0.001(6) 0.000(6) -0.008(5)
O30 0.015(6) 0.020(7) 0.016(8) 0.002(6) 0.001(6) -0.005(6)
O31 0.017(7) 0.021(7) 0.016(8) 0.003(6) 0.002(6) -0.015(6)
O32 0.012(6) 0.018(6) 0.013(7) -0.004(6) 0.005(5) -0.007(5)
O33 0.008(6) 0.022(7) 0.018(8) -0.004(6) 0.003(5) -0.010(5)
O34 0.013(6) 0.024(7) 0.004(7) -0.001(6) 0.004(5) 0.002(6)
O35 0.018(7) 0.026(7) 0.011(7) -0.004(6) -0.001(6) -0.012(6)
O36 0.014(6) 0.024(7) 0.016(7) -0.007(6) -0.003(6) -0.010(6)
O37 0.014(6) 0.014(6) 0.005(7) 0.003(5) 0.001(5) -0.006(5)
O38 0.005(6) 0.014(6) 0.007(7) -0.005(5) 0.001(5) 0.000(5)
O39 0.018(6) 0.014(6) 0.008(7) -0.004(5) -0.001(5) -0.010(5)
O1W 0.055(11) 0.092(14) 0.015(9) 0.004(9) -0.021(8) -0.039(11)
O2W 0.081(15) 0.074(15) 0.053(14) -0.010(12) -0.026(12) 0.039(12)
O3W 0.025(9) 0.036(9) 0.090(16) -0.003(10) 0.001(9) -0.009(7)
O4W 0.016(7) 0.028(8) 0.061(12) 0.002(8) 0.000(7) -0.005(6)
O5W 0.014(6) 0.037(7) 0.025(7) -0.007(6) -0.007(5) -0.012(5)
O6W 0.032(17) 0.05(2) 0.04(2) 0.008(17) 0.019(15) -0.017(16)
O7W 0.081(15) 0.068(15) 0.068(15) -0.003(9) -0.010(10) -0.017(10)
O8W 0.009(16) 0.10(3) 0.09(4) 0.03(3) -0.001(19) 0.004(19)
O10W 0.075(15) 0.083(16) 0.081(16) -0.007(10) -0.005(10) -0.032(10)
C1 0.016(10) 0.022(10) 0.018(11) -0.007(9) 0.005(8) -0.008(8)
C2 0.013(7) 0.017(7) 0.015(8) -0.009(6) -0.001(6) -0.003(6)
C3 0.018(7) 0.021(7) 0.007(7) -0.009(6) -0.004(6) -0.004(6)
C4 0.018(4) 0.018(4) 0.018(4) -0.0014(11) -0.0019(11) -0.0056(16)
C5 0.010(9) 0.024(10) 0.013(10) -0.002(8) 0.003(8) -0.007(8)
C6 0.010(10) 0.050(14) 0.031(14) -0.013(11) -0.004(9) 0.000(10)
C7 0.006(10) 0.047(15) 0.10(3) -0.014(16) -0.007(13) -0.002(11)
C8 0.020(12) 0.032(13) 0.10(2) -0.022(14) -0.015(13) -0.002(10)
C9 0.014(10) 0.048(14) 0.014(11) 0.001(10) 0.007(9) -0.003(10)
C10 0.015(10) 0.051(14) 0.023(13) 0.013(11) -0.001(9) -0.020(10)
C11 0.013(10) 0.026(11) 0.032(13) -0.002(10) 0.007(9) -0.004(9)
C12 0.026(11) 0.031(11) 0.004(10) -0.005(8) 0.003(8) -0.019(9)
C13 0.006(8) 0.035(11) 0.007(10) -0.009(8) 0.003(7) -0.010(8)
C14 0.033(11) 0.026(11) 0.002(10) -0.003(8) 0.001(8) -0.016(9)
C15 0.008(4) 0.008(4) 0.008(4) -0.0008(10) -0.0012(11) -0.0026(15)
C16 0.015(7) 0.014(7) 0.016(8) -0.007(6) -0.004(6) -0.006(6)
C17 0.025(11) 0.018(10) 0.008(10) -0.002(8) -0.003(8) 0.002(8)
C18 0.016(11) 0.057(16) 0.041(16) -0.043(13) 0.000(10) 0.004(11)
C19 0.027(8) 0.040(9) 0.038(10) -0.019(8) -0.006(7) -0.001(7)
C20 0.016(10) 0.020(10) 0.023(12) 0.001(9) 0.001(9) -0.001(8)
C21 0.030(12) 0.036(13) 0.029(14) 0.027(11) 0.000(10) -0.011(10)
C22 0.018(11) 0.045(14) 0.042(16) 0.007(12) -0.007(10) -0.015(10)
N1 0.016(8) 0.013(7) 0.006(8) 0.001(6) -0.006(6) -0.006(6)
N2 0.008(8) 0.040(10) 0.018(10) -0.007(8) -0.008(7) -0.006(7)
N3 0.022(9) 0.030(10) 0.022(10) -0.018(8) -0.001(8) -0.003(8)
N4 0.009(8) 0.024(9) 0.024(10) -0.016(8) 0.004(7) -0.004(7)
N5 0.010(8) 0.024(9) 0.024(10) -0.014(8) -0.006(7) 0.002(7)
N6 0.008(7) 0.017(8) 0.014(9) -0.006(7) -0.001(6) -0.008(6)
N7 0.019(7) 0.018(7) 0.011(7) -0.011(6) -0.006(6) 0.001(6)
N8 0.020(9) 0.028(9) 0.021(10) 0.001(8) -0.002(8) -0.008(8)
N9 0.008(8) 0.036(10) 0.010(9) -0.003(7) 0.007(6) -0.005(7)
N10 0.005(7) 0.037(10) 0.020(10) 0.003(8) 0.002(7) -0.010(7)
O9W 0.06(3) 0.09(3) 0.11(4) -0.08(3) 0.04(3) -0.03(2)
O11W 0.085(15) 0.072(15) 0.069(16) -0.002(9) -0.006(10) -0.019(10)

loop_
_atom_type_symbol
_atom_type_description
_atom_type_scat_dispersion_real
_atom_type_scat_dispersion_imag
_atom_type_scat_source
C C 0.0033 0.0016 'International Tables Vol C Tables 4.2.6.8 and 6.1.1.4'
H H 0.0000 0.0000 'International Tables Vol C Tables 4.2.6.8 and 6.1.1.4'
N N 0.0061 0.0033 'International Tables Vol C Tables 4.2.6.8 and 6.1.1.4'
O O 0.0106 0.0060 'International Tables Vol C Tables 4.2.6.8 and 6.1.1.4'
Si Si 0.0817 0.0704 'International Tables Vol C Tables 4.2.6.8 and 6.1.1.4'
Cu Cu 0.3201 1.2651 'International Tables Vol C Tables 4.2.6.8 and 6.1.1.4'
Ce Ce -0.2486 2.6331 'International Tables Vol C Tables 4.2.6.8 and 6.1.1.4'
W W -0.8490 6.8722 'International Tables Vol C Tables 4.2.6.8 and 6.1.1.4'

loop_
_geom_angle_atom_site_label_1
_geom_angle_atom_site_label_2
_geom_angle_atom_site_label_3
_geom_angle
_geom_angle_site_symmetry_1
_geom_angle_site_symmetry_3
O22 W1 O1 103.1(5) . .
O22 W1 O18 93.7(6) . .
O1 W1 O18 103.1(6) . .
O22 W1 O28 94.6(6) . .
O1 W1 O28 95.3(6) . .
O18 W1 O28 157.5(5) . .
O22 W1 O29 166.9(5) . .
O1 W1 O29 89.9(5) . .
O18 W1 O29 84.5(5) . .
O28 W1 O29 82.7(5) . .
O22 W1 O38 93.9(5) . .
O1 W1 O38 160.4(5) . .
O18 W1 O38 85.1(5) . .
O28 W1 O38 73.5(5) . .
O29 W1 O38 73.0(4) . .
O2 W2 O19 103.8(6) . .
O2 W2 O18 101.5(6) . .
O19 W2 O18 91.8(6) . .
O2 W2 O14 100.1(6) . .
O19 W2 O14 95.6(6) . .
O18 W2 O14 154.8(5) . .
O2 W2 O15 94.2(5) . .
O19 W2 O15 162.0(6) . .
O18 W2 O15 82.8(5) . .
O14 W2 O15 82.7(5) . .
O2 W2 O37 163.6(5) . .
O19 W2 O37 91.8(5) . .
O18 W2 O37 82.7(5) . .
O14 W2 O37 73.0(5) . .
O15 W2 O37 70.5(4) . .
O3 W3 O21 100.5(6) . .
O3 W3 O35 102.5(6) . .
O21 W3 O35 97.5(6) . .
O3 W3 O24 97.4(5) . .
O21 W3 O24 92.0(6) . .
O35 W3 O24 155.8(5) . .
O3 W3 O20 94.6(6) . .
O21 W3 O20 164.6(6) . .
O35 W3 O20 82.4(5) . .
O24 W3 O20 82.6(5) . .
O3 W3 O39 169.1(5) . .
O21 W3 O39 82.2(5) . .
O35 W3 O39 87.5(5) . .
O24 W3 O39 71.8(5) . .
O20 W3 O39 82.4(5) . .
O4 W4 O16 101.8(6) . .
O4 W4 O13 100.6(6) . .
O16 W4 O13 90.3(5) . .
O4 W4 O14 100.0(6) . .
O16 W4 O14 158.1(5) . .
O13 W4 O14 88.3(5) . .
O4 W4 O35 101.3(6) . .
O16 W4 O35 85.1(5) . .
O13 W4 O35 158.1(6) . .
O14 W4 O35 88.0(5) . .
O4 W4 O37 172.4(6) . .
O16 W4 O37 85.2(5) . .
O13 W4 O37 76.1(5) . .
O14 W4 O37 73.3(5) . .
O35 W4 O37 82.2(5) . .
O5 W5 O15 103.5(6) . .
O5 W5 O17 100.2(6) . .
O15 W5 O17 91.6(6) . .
O5 W5 O13 101.2(6) . .
O15 W5 O13 89.8(5) . .
O17 W5 O13 157.6(5) . .
O5 W5 O34 101.4(6) . .
O15 W5 O34 155.1(5) . .
O17 W5 O34 84.2(5) . .
O13 W5 O34 85.1(5) . .
O5 W5 O37 173.9(6) . .
O15 W5 O37 73.8(5) . .
O17 W5 O37 85.4(5) . .
O13 W5 O37 73.6(4) . .
O34 W5 O37 81.4(4) . .
O6 W6 O29 102.3(6) . .
O6 W6 O17 101.8(6) . .
O29 W6 O17 91.0(6) . .
O6 W6 O31 100.1(6) . .
O29 W6 O31 90.1(5) . .
O17 W6 O31 157.2(5) . .
O6 W6 O32 100.6(6) . .
O29 W6 O32 157.2(5) . .
O17 W6 O32 84.3(5) . .
O31 W6 O32 85.9(5) . .
O6 W6 O38 172.1(6) . .
O29 W6 O38 73.9(4) . .
O17 W6 O38 85.2(5) . .
O31 W6 O38 73.3(5) . .
O32 W6 O38 83.4(4) . .
O7 W7 O28 100.2(6) . .
O7 W7 O33 101.9(6) . .
O28 W7 O33 90.8(5) . .
O7 W7 O31 101.8(6) . .
O28 W7 O31 88.0(5) . .
O33 W7 O31 156.1(6) . .
O7 W7 O27 100.9(6) . .
O28 W7 O27 158.9(6) . .
O33 W7 O27 85.2(5) . .
O31 W7 O27 87.3(5) . .
O7 W7 O38 170.9(5) . .
O28 W7 O38 71.5(5) . .
O33 W7 O38 82.3(5) . .
O31 W7 O38 74.7(5) . .
O27 W7 O38 87.4(5) . .
O8 W8 O25 104.4(6) . .
O8 W8 O27 101.3(6) . .
O25 W8 O27 89.0(5) . .
O8 W8 O26 99.7(6) . .
O25 W8 O26 90.1(5) . .
O27 W8 O26 158.6(5) . .
O8 W8 O36 98.7(5) . .
O25 W8 O36 156.8(6) . .
O27 W8 O36 88.2(5) . .
O26 W8 O36 84.2(5) . .
O8 W8 O12 168.6(5) . .
O25 W8 O12 85.1(5) . .
O27 W8 O12 84.9(5) . .
O26 W8 O12 73.7(5) . .
O36 W8 O12 71.7(5) . .
O9 W9 O20 104.2(6) . .
O9 W9 O26 100.7(6) . .
O20 W9 O26 94.9(5) . .
O9 W9 O16 101.3(6) . .
O20 W9 O16 86.4(5) . .
O26 W9 O16 156.9(5) . .
O9 W9 O30 98.5(6) . .
O20 W9 O30 156.7(6) . .
O26 W9 O30 85.9(5) . .
O16 W9 O30 84.1(5) . .
O9 W9 O12 168.3(6) . .
O20 W9 O12 86.7(5) . .
O26 W9 O12 73.7(5) . .
O16 W9 O12 83.4(5) . .
O30 W9 O12 71.2(5) . .
O10 W10 O23 100.0(6) . .
O10 W10 O24 97.9(6) . .
O23 W10 O24 93.9(5) . .
O10 W10 O33 101.8(6) . .
O23 W10 O33 93.7(5) . .
O24 W10 O33 157.3(5) . .
O10 W10 O25 94.3(5) . .
O23 W10 O25 165.6(5) . .
O24 W10 O25 86.2(5) . .
O33 W10 O25 81.2(5) . .
O10 W10 O39 171.2(5) . .
O23 W10 O39 82.0(5) . .
O24 W10 O39 73.3(5) . .
O33 W10 O39 86.6(5) . .
O25 W10 O39 84.2(5) . .
O11 W11 O32 102.0(5) . .
O11 W11 O34 99.0(5) . .
O32 W11 O34 87.0(5) . .
O11 W11 O36 98.6(5) . .
O32 W11 O36 90.0(5) . .
O34 W11 O36 162.4(5) . .
O11 W11 O30 97.1(5) . .
O32 W11 O30 160.8(5) . .
O34 W11 O30 89.0(6) . .
O36 W11 O30 88.2(5) . .
O11 W11 O12 170.3(5) . .
O32 W11 O12 85.9(5) . .
O34 W11 O12 86.9(5) . .
O36 W11 O12 75.6(5) . .
O30 W11 O12 75.1(5) . .
N1 Cu1 N6 173.2(6) . .
N1 Cu1 O3 94.0(5) . 1_565
N6 Cu1 O3 89.9(5) . 1_565
N1 Cu1 O1 85.4(6) . .
N6 Cu1 O1 89.5(6) . .
O3 Cu1 O1 166.8(5) 1_565 .
N1 Cu1 O4W 90.8(6) . .
N6 Cu1 O4W 94.6(6) . .
O3 Cu1 O4W 92.8(5) 1_565 .
O1 Cu1 O4W 100.4(5) . .
N10 Cu2 N8 94.5(7) 1_655 .
N10 Cu2 O10 168.5(6) 1_655 2_776
N8 Cu2 O10 89.1(6) . 2_776
N10 Cu2 O5W 88.3(7) 1_655 .
N8 Cu2 O5W 165.9(6) . .
O10 Cu2 O5W 85.7(5) 2_776 .
N10 Cu2 O8 94.9(6) 1_655 1_565
N8 Cu2 O8 94.3(6) . 1_565
O10 Cu2 O8 95.8(5) 2_776 1_565
O5W Cu2 O8 99.2(5) . 1_565
N5 Cu3 N5 180.000 2_775 1_455
N5 Cu3 N3 90.2(7) 2_775 2_675
N5 Cu3 N3 89.8(7) 1_455 2_675
N5 Cu3 N3 89.8(7) 2_775 .
N5 Cu3 N3 90.2(7) 1_455 .
N3 Cu3 N3 180.0 2_675 .
O22 Ce1 O19 73.1(5) . .
O22 Ce1 O21 122.0(5) . .
O19 Ce1 O21 78.9(5) . .
O22 Ce1 O23 79.0(4) . .
O19 Ce1 O23 121.0(5) . .
O21 Ce1 O23 73.8(5) . .
O22 Ce1 O11 136.6(5) . 1_455
O19 Ce1 O11 150.3(5) . 1_455
O21 Ce1 O11 80.9(4) . 1_455
O23 Ce1 O11 72.9(4) . 1_455
O22 Ce1 O2W 88.9(7) . .
O19 Ce1 O2W 82.2(7) . .
O21 Ce1 O2W 136.0(7) . .
O23 Ce1 O2W 148.2(6) . .
O11 Ce1 O2W 97.8(7) 1_455 .
O22 Ce1 O1W 146.3(5) . .
O19 Ce1 O1W 80.7(5) . .
O21 Ce1 O1W 71.4(6) . .
O23 Ce1 O1W 133.7(5) . .
O11 Ce1 O1W 72.3(5) 1_455 .
O2W Ce1 O1W 66.5(8) . .
O22 Ce1 O3W 71.5(5) . .
O19 Ce1 O3W 135.6(5) . .
O21 Ce1 O3W 143.8(5) . .
O23 Ce1 O3W 77.0(6) . .
O11 Ce1 O3W 70.3(5) 1_455 .
O2W Ce1 O3W 71.2(7) . .
O1W Ce1 O3W 117.6(6) . .
O37 Si1 O38 108.3(6) . .
O37 Si1 O12 110.1(7) . .
O38 Si1 O12 108.8(7) . .
O37 Si1 O39 111.9(7) . .
O38 Si1 O39 110.0(6) . .
O12 Si1 O39 107.9(6) . .
W1 O1 Cu1 112.6(6) . .
W3 O3 Cu1 139.8(7) . 1_545
W8 O8 Cu2 143.1(8) . 1_545
W10 O10 Cu2 128.2(7) . 2_776
W11 O11 Ce1 146.8(6) . 1_655
Si1 O12 W11 125.6(6) . .
Si1 O12 W8 124.4(6) . .
W11 O12 W8 93.2(4) . .
Si1 O12 W9 121.1(7) . .
W11 O12 W9 92.9(4) . .
W8 O12 W9 90.3(4) . .
W4 O13 W5 120.4(6) . .
W2 O14 W4 121.7(7) . .
W5 O15 W2 123.7(6) . .
W4 O16 W9 150.7(7) . .
W5 O17 W6 153.8(7) . .
W1 O18 W2 141.8(6) . .
W2 O19 Ce1 158.8(8) . .
W9 O20 W3 151.4(7) . .
W3 O21 Ce1 137.0(7) . .
W1 O22 Ce1 157.7(8) . .
W10 O23 Ce1 136.8(7) . .
W10 O24 W3 118.0(6) . .
W8 O25 W10 150.4(7) . .
W9 O26 W8 122.0(6) . .
W8 O27 W7 147.7(7) . .
W7 O28 W1 122.0(7) . .
W6 O29 W1 119.9(6) . .
W11 O30 W9 120.8(6) . .
W7 O31 W6 122.4(7) . .
W11 O32 W6 150.5(8) . .
W7 O33 W10 155.5(7) . .
W11 O34 W5 151.0(7) . .
W3 O35 W4 154.4(7) . .
W11 O36 W8 119.5(6) . .
Si1 O37 W4 124.6(6) . .
Si1 O37 W2 123.1(6) . .
W4 O37 W2 91.9(4) . .
Si1 O37 W5 125.5(7) . .
W4 O37 W5 89.7(4) . .
W2 O37 W5 92.1(4) . .
Si1 O38 W1 124.1(7) . .
Si1 O38 W7 123.9(6) . .
W1 O38 W7 92.8(4) . .
Si1 O38 W6 123.8(6) . .
W1 O38 W6 93.2(4) . .
W7 O38 W6 89.5(4) . .
Si1 O39 W10 127.6(7) . .
Si1 O39 W3 126.2(7) . .
W10 O39 W3 94.9(4) . .
N1 C1 C2 121.4(17) . .
C3 C2 C1 120.3(17) . .
C3 C2 N2 121.0(17) . .
C1 C2 N2 118.6(16) . .
C2 C3 C4 117.2(18) . .
C5 C4 C3 120.6(17) . .
C5 C4 N4 117.6(17) . .
C3 C4 N4 121.8(18) . .
N1 C5 C4 121.8(17) . .
N3 C6 N2 110.7(18) . .
C8 C7 N3 110.6(19) . .
C7 C8 N2 107(2) . .
C10 C9 N4 105.1(18) . .
C9 C10 N5 111.1(18) . .
N5 C11 N4 111.0(18) . .
N6 C12 C13 121.6(18) . .
C12 C13 C14 120.8(17) . .
C12 C13 N9 120.6(16) . .
C14 C13 N9 118.5(17) . .
C13 C14 C15 116.7(18) . .
C16 C15 C14 121.7(17) . .
C16 C15 N7 116.9(15) . .
C14 C15 N7 121.4(17) . .
N6 C16 C15 119.6(17) . .
N8 C17 N7 111.5(17) . .
C19 C18 N7 107(2) . .
C18 C19 N8 110(2) . .
N9 C20 N10 110.8(16) . .
N9 C21 C22 104.6(18) . .
N10 C22 C21 108.9(19) . .
C5 N1 C1 118.7(17) . .
C5 N1 Cu1 121.2(12) . .
C1 N1 Cu1 119.8(12) . .
C6 N2 C8 107.9(17) . .
C6 N2 C2 125.0(16) . .
C8 N2 C2 127.0(18) . .
C6 N3 C7 104.0(18) . .
C6 N3 Cu3 127.8(15) . .
C7 N3 Cu3 128.1(14) . .
C11 N4 C9 107.5(16) . .
C11 N4 C4 124.5(17) . .
C9 N4 C4 127.9(16) . .
C11 N5 C10 105.2(16) . .
C11 N5 Cu3 128.0(14) . 1_655
C10 N5 Cu3 126.0(14) . 1_655
C12 N6 C16 119.5(17) . .
C12 N6 Cu1 120.9(12) . .
C16 N6 Cu1 119.6(12) . .
C17 N7 C18 107.1(17) . .
C17 N7 C15 125.4(16) . .
C18 N7 C15 127.5(17) . .
C17 N8 C19 104.9(18) . .
C17 N8 Cu2 125.2(14) . .
C19 N8 Cu2 129.8(14) . .
C20 N9 C21 109.7(16) . .
C20 N9 C13 127.3(16) . .
C21 N9 C13 123.0(17) . .
C20 N10 C22 105.7(16) . .
C20 N10 Cu2 128.7(13) . 1_455
C22 N10 Cu2 124.7(13) . 1_455

loop_
_geom_bond_atom_site_label_1
_geom_bond_atom_site_label_2
_geom_bond_distance
_geom_bond_site_symmetry_2
W1 O22 1.753(11) .
W1 O1 1.766(12) .
W1 O18 1.895(13) .
W1 O28 1.925(13) .
W1 O29 2.094(12) .
W1 O38 2.256(11) .
W2 O2 1.712(12) .
W2 O19 1.772(11) .
W2 O18 1.921(13) .
W2 O14 1.923(12) .
W2 O15 2.082(11) .
W2 O37 2.356(12) .
W3 O3 1.745(12) .
W3 O21 1.775(13) .
W3 O35 1.868(12) .
W3 O24 1.932(13) .
W3 O20 2.029(13) .
W3 O39 2.238(12) .
W4 O4 1.695(14) .
W4 O16 1.891(13) .
W4 O13 1.901(12) .
W4 O14 1.938(12) .
W4 O35 1.941(12) .
W4 O37 2.337(13) .
W5 O5 1.723(11) .
W5 O15 1.801(12) .
W5 O17 1.895(13) .
W5 O13 1.953(13) .
W5 O34 1.964(12) .
W5 O37 2.404(11) .
W6 O6 1.711(12) .
W6 O29 1.823(12) .
W6 O17 1.906(13) .
W6 O31 1.922(13) .
W6 O32 1.958(12) .
W6 O38 2.414(11) .
W7 O7 1.679(14) .
W7 O28 1.897(12) .
W7 O33 1.908(11) .
W7 O31 1.917(11) .
W7 O27 1.927(11) .
W7 O38 2.360(12) .
W8 O8 1.734(13) .
W8 O25 1.819(12) .
W8 O27 1.895(12) .
W8 O26 1.944(13) .
W8 O36 1.984(11) .
W8 O12 2.368(12) .
W9 O9 1.705(14) .
W9 O20 1.824(12) .
W9 O26 1.913(15) .
W9 O16 1.932(13) .
W9 O30 1.964(12) .
W9 O12 2.392(12) .
W10 O10 1.747(12) .
W10 O23 1.779(12) .
W10 O24 1.889(12) .
W10 O33 1.909(12) .
W10 O25 2.036(12) .
W10 O39 2.207(12) .
W11 O11 1.756(11) .
W11 O32 1.870(12) .
W11 O34 1.871(12) .
W11 O36 1.907(13) .
W11 O30 1.914(13) .
W11 O12 2.258(11) .
Cu1 N1 1.979(15) .
Cu1 N6 1.991(16) .
Cu1 O3 2.010(11) 1_565
Cu1 O1 2.029(12) .
Cu1 O4W 2.183(14) .
Cu2 N10 1.942(15) 1_655
Cu2 N8 1.968(18) .
Cu2 O10 1.975(12) 2_776
Cu2 O5W 2.013(14) .
Cu2 O8 2.268(13) 1_565
Cu3 N5 1.936(15) 2_775
Cu3 N5 1.936(15) 1_455
Cu3 N3 2.033(17) 2_675
Cu3 N3 2.033(17) .
Ce1 O22 2.263(13) .
Ce1 O19 2.278(12) .
Ce1 O21 2.284(13) .
Ce1 O23 2.303(13) .
Ce1 O11 2.334(11) 1_455
Ce1 O2W 2.335(18) .
Ce1 O1W 2.427(17) .
Ce1 O3W 2.468(18) .
Si1 O37 1.610(13) .
Si1 O38 1.626(12) .
Si1 O12 1.628(12) .
Si1 O39 1.638(12) .
O3 Cu1 2.010(11) 1_545
O8 Cu2 2.268(13) 1_545
O10 Cu2 1.975(12) 2_776
O11 Ce1 2.334(11) 1_655
C1 N1 1.34(2) .
C1 C2 1.39(3) .
C2 C3 1.37(3) .
C2 N2 1.43(2) .
C3 C4 1.37(3) .
C4 C5 1.37(3) .
C4 N4 1.41(2) .
C5 N1 1.34(2) .
C6 N3 1.35(2) .
C6 N2 1.35(3) .
C7 C8 1.34(3) .
C7 N3 1.39(3) .
C8 N2 1.36(3) .
C9 C10 1.34(3) .
C9 N4 1.39(3) .
C10 N5 1.38(3) .
C11 N5 1.32(2) .
C11 N4 1.35(2) .
C12 N6 1.33(2) .
C12 C13 1.35(3) .
C13 C14 1.36(3) .
C13 N9 1.43(2) .
C14 C15 1.38(3) .
C15 C16 1.36(3) .
C15 N7 1.44(2) .
C16 N6 1.35(2) .
C17 N8 1.33(2) .
C17 N7 1.33(2) .
C18 C19 1.35(3) .
C18 N7 1.35(3) .
C19 N8 1.36(3) .
C20 N9 1.33(2) .
C20 N10 1.35(2) .
C21 N9 1.36(2) .
C21 C22 1.41(3) .
C22 N10 1.37(3) .
N5 Cu3 1.936(15) 1_655
N10 Cu2 1.942(15) 1_455
